data_4305794
loop_
_publ_author_name
'Andrew B. Jackson'
'Chetna Khosla'
'Peter S. White'
'Joseph L. Templeton'

_publ_contact_author_address
;
University of North Carolina-Chapel Hill, Chemistry
Kenan and Caudill Labs
CB#3290
Chapel Hill, NC, USA 27599
;
_publ_contact_author_email joetemp@unc.edu
_publ_contact_author_name 'Joseph L. Templeton'
_publ_contact_author_phone 919-966-4575
_publ_section_title
;
Reduction of an \h2-Iminoacyl Ligand to \h2-Iminium Enabled by Adjacent
Carbon Monoxide Ligand Replacement with a Variable Electron Donor Alkyne
Ligand in a Cationic Tungsten(II) Bis(acetylacetonate) Complex
;
_journal_name_full 'Inorganic Chemistry'
_journal_page_first 8776
_journal_page_last 8787
_journal_paper_doi 10.1021/ic800738a
_journal_volume 47
_journal_year 2008
_chemical_formula_moiety 'C36 H55 N O4 P W, C32 H12 B F24, C4 H10 O'
_chemical_formula_sum 'C72 H77 B F24 N O5 P W'
_chemical_formula_weight 1717.98
_chemical_name_systematic
;

 ?

;
_space_group_IT_number 2
_symmetry_cell_setting triclinic
_symmetry_space_group_name_Hall '-P 1'
_symmetry_space_group_name_H-M 'P -1'
_atom_sites_solution_hydrogens geom
_atom_sites_solution_primary direct
_atom_sites_solution_secondary difmap
_audit_creation_method SHELXL-97
_cell_angle_alpha 70.525(1)
_cell_angle_beta 86.315(1)
_cell_angle_gamma 84.339(1)
_cell_formula_units_Z 2
_cell_length_a 12.5015(2)
_cell_length_b 16.0383(3)
_cell_length_c 19.8966(4)
_cell_measurement_reflns_used 9703
_cell_measurement_temperature 100(2)
_cell_measurement_theta_max 50.00
_cell_measurement_theta_min 5.00
_cell_volume 3740.65(12)
_computing_cell_refinement 'Bruker APEX2'
_computing_data_collection 'Bruker APEX2'
_computing_data_reduction 'Bruker SAINT'
_computing_molecular_graphics 'Bruker SHELXTL'
_computing_publication_material 'Bruker SHELXTL'
_computing_structure_refinement 'SHELXL-97 (Sheldrick, 2008)'
_computing_structure_solution 'SHELXS-97 (Sheldrick, 2008)'
_diffrn_ambient_temperature 100(2)
_diffrn_measured_fraction_theta_full 0.995
_diffrn_measured_fraction_theta_max 0.995
_diffrn_measurement_device_type 'Bruker-AXS SMART APEX2 CCD area detector'
_diffrn_measurement_method 'phi and omega scans'
_diffrn_radiation_monochromator graphite
_diffrn_radiation_source 'fine-focus sealed tube'
_diffrn_radiation_type MoK\a
_diffrn_radiation_wavelength 0.71073
_diffrn_reflns_av_R_equivalents 0.0368
_diffrn_reflns_av_sigmaI/netI 0.0456
_diffrn_reflns_limit_h_max 15
_diffrn_reflns_limit_h_min -15
_diffrn_reflns_limit_k_max 20
_diffrn_reflns_limit_k_min -20
_diffrn_reflns_limit_l_max 24
_diffrn_reflns_limit_l_min -22
_diffrn_reflns_number 51721
_diffrn_reflns_theta_full 26.51
_diffrn_reflns_theta_max 26.51
_diffrn_reflns_theta_min 1.09
_exptl_absorpt_coefficient_mu 1.674
_exptl_absorpt_correction_T_max 0.7873
_exptl_absorpt_correction_T_min 0.6796
_exptl_absorpt_correction_type multi-scan
_exptl_absorpt_process_details 'Bruker-AXS APEX2 SADABS'
_exptl_crystal_colour purple
_exptl_crystal_density_diffrn 1.525
_exptl_crystal_density_method 'not measured'
_exptl_crystal_description block
_exptl_crystal_F_000 1732
_exptl_crystal_size_max 0.25
_exptl_crystal_size_mid 0.20
_exptl_crystal_size_min 0.15
_refine_diff_density_max 1.515
_refine_diff_density_min -1.124
_refine_diff_density_rms 0.101
_refine_ls_extinction_method none
_refine_ls_goodness_of_fit_ref 1.024
_refine_ls_hydrogen_treatment constr
_refine_ls_matrix_type full
_refine_ls_number_parameters 1007
_refine_ls_number_reflns 15443
_refine_ls_number_restraints 138
_refine_ls_restrained_S_all 1.073
_refine_ls_R_factor_all 0.0458
_refine_ls_R_factor_gt 0.0357
_refine_ls_shift/su_max 0.003
_refine_ls_shift/su_mean 0.000
_refine_ls_structure_factor_coef Fsqd
_refine_ls_weighting_details 'calc w=1/[\s^2^(Fo^2^)+(0.0398P)^2^+6.7316P] where P=(Fo^2^+2Fc^2^)/3'
_refine_ls_weighting_scheme calc
_refine_ls_wR_factor_gt 0.0822
_refine_ls_wR_factor_ref 0.0878
_reflns_number_gt 13344
_reflns_number_total 15443
_reflns_threshold_expression >2sigma(I)
_cod_data_source_file ic800738a_si_002_6.cif
_cod_data_source_block c08227
_cod_depositor_comments
;
The following automatic conversions were performed:
'_symmetry_cell_setting' value 'Triclinic' changed to 'triclinic'
according to '/home/saulius/struct/CIF-dictionaries/cif_core.dic'
dictionary named 'cif_core.dic' version 2.4.1 from 2010-06-29.

Automatic conversion script
Id: cif_fix_enum 1527 2010-12-29 10:47:43Z saulius 
;
_cod_database_code 4305794

loop_
_symmetry_equiv_pos_as_xyz
'x, y, z'
'-x, -y, -z'

loop_
_atom_site_label
_atom_site_type_symbol
_atom_site_fract_x
_atom_site_fract_y
_atom_site_fract_z
_atom_site_U_iso_or_equiv
_atom_site_adp_type
_atom_site_occupancy
_atom_site_symmetry_multiplicity
_atom_site_calc_flag
_atom_site_refinement_flags
_atom_site_disorder_assembly
_atom_site_disorder_group
W1 W 0.473497(11) 0.096751(10) 0.246429(7) 0.01673(5) Uani 1 1 d . . .
P1 P 0.63337(7) -0.01660(6) 0.24508(5) 0.01654(19) Uani 1 1 d . . .
C1 C 0.3229(3) 0.0166(3) 0.1565(2) 0.0279(9) Uani 1 1 d . . .
H1A H 0.3443 -0.0417 0.1518 0.042 Uiso 1 1 calc R . .
H1B H 0.3392 0.0632 0.1116 0.042 Uiso 1 1 calc R . .
H1C H 0.2455 0.0212 0.1678 0.042 Uiso 1 1 calc R . .
N2 N 0.3816(2) 0.0272(2) 0.21343(16) 0.0199(6) Uani 1 1 d . . .
C3 C 0.3741(3) 0.0008(2) 0.28399(19) 0.0204(8) Uani 1 1 d . . .
C4 C 0.3087(3) -0.0625(2) 0.33453(19) 0.0205(8) Uani 1 1 d . . .
C5 C 0.2516(3) -0.1206(3) 0.3140(2) 0.0265(9) Uani 1 1 d . . .
H5 H 0.2553 -0.1190 0.2657 0.032 Uiso 1 1 calc R . .
C6 C 0.1897(3) -0.1805(3) 0.3644(2) 0.0319(10) Uani 1 1 d . . .
H6 H 0.1514 -0.2202 0.3507 0.038 Uiso 1 1 calc R . .
C7 C 0.1838(3) -0.1825(3) 0.4343(2) 0.0337(10) Uani 1 1 d . . .
H7 H 0.1406 -0.2232 0.4683 0.040 Uiso 1 1 calc R . .
C8 C 0.2399(3) -0.1263(3) 0.4555(2) 0.0311(9) Uani 1 1 d . . .
H8 H 0.2356 -0.1287 0.5040 0.037 Uiso 1 1 calc R . .
C9 C 0.3027(3) -0.0661(3) 0.4061(2) 0.0252(8) Uani 1 1 d . . .
H9 H 0.3414 -0.0274 0.4208 0.030 Uiso 1 1 calc R . .
O10 O 0.4744(2) 0.16426(17) 0.13563(13) 0.0229(6) Uani 1 1 d . . .
C11 C 0.4519(3) 0.2473(3) 0.1042(2) 0.0285(9) Uani 1 1 d . . .
C12 C 0.4078(3) 0.3075(3) 0.1379(2) 0.0299(9) Uani 1 1 d . . .
H12 H 0.4031 0.3687 0.1103 0.036 Uiso 1 1 calc R . .
C13 C 0.3707(3) 0.2851(3) 0.2079(2) 0.0235(8) Uani 1 1 d . . .
O14 O 0.37920(19) 0.20527(16) 0.25382(13) 0.0205(5) Uani 1 1 d . . .
C15 C 0.4733(4) 0.2796(3) 0.0253(2) 0.0468(13) Uani 1 1 d . . .
H15A H 0.5510 0.2761 0.0152 0.070 Uiso 1 1 calc R . .
H15B H 0.4434 0.3413 0.0053 0.070 Uiso 1 1 calc R . .
H15C H 0.4394 0.2426 0.0037 0.070 Uiso 1 1 calc R . .
C16 C 0.3147(3) 0.3531(3) 0.2374(2) 0.0287(9) Uani 1 1 d . . .
H16A H 0.2409 0.3380 0.2526 0.043 Uiso 1 1 calc R . .
H16B H 0.3131 0.4117 0.2005 0.043 Uiso 1 1 calc R . .
H16C H 0.3534 0.3541 0.2784 0.043 Uiso 1 1 calc R . .
O17 O 0.5965(2) 0.17580(17) 0.23535(13) 0.0212(5) Uani 1 1 d . . .
C18 C 0.6330(3) 0.2126(2) 0.2774(2) 0.0231(8) Uani 1 1 d . . .
C19 C 0.5929(3) 0.1999(3) 0.3456(2) 0.0273(9) Uani 1 1 d . . .
H19 H 0.6170 0.2350 0.3709 0.033 Uiso 1 1 calc R . .
C20 C 0.5182(3) 0.1382(3) 0.3801(2) 0.0242(8) Uani 1 1 d . . .
O21 O 0.48291(19) 0.08421(17) 0.35370(12) 0.0202(5) Uani 1 1 d . . .
C22 C 0.7236(3) 0.2696(3) 0.2453(2) 0.0319(10) Uani 1 1 d . . .
H22A H 0.7877 0.2321 0.2391 0.048 Uiso 1 1 calc R . .
H22B H 0.7393 0.3020 0.2770 0.048 Uiso 1 1 calc R . .
H22C H 0.7030 0.3119 0.1988 0.048 Uiso 1 1 calc R . .
C23 C 0.4765(4) 0.1314(3) 0.4545(2) 0.0320(10) Uani 1 1 d . . .
H23A H 0.4005 0.1538 0.4530 0.048 Uiso 1 1 calc R . .
H23B H 0.5181 0.1668 0.4734 0.048 Uiso 1 1 calc R . .
H23C H 0.4838 0.0692 0.4853 0.048 Uiso 1 1 calc R . .
C24 C 0.6849(3) -0.0027(3) 0.15274(18) 0.0197(8) Uani 1 1 d . . .
H24 H 0.7468 -0.0483 0.1559 0.024 Uiso 1 1 calc R . .
C25 C 0.7275(3) 0.0889(3) 0.11576(18) 0.0241(8) Uani 1 1 d . . .
H25A H 0.6694 0.1358 0.1152 0.029 Uiso 1 1 calc R . .
H25B H 0.7871 0.0962 0.1432 0.029 Uiso 1 1 calc R . .
C26 C 0.7676(3) 0.0998(3) 0.0393(2) 0.0308(9) Uani 1 1 d . . .
H26A H 0.7884 0.1611 0.0160 0.037 Uiso 1 1 calc R . .
H26B H 0.8324 0.0586 0.0404 0.037 Uiso 1 1 calc R . .
C27 C 0.6828(3) 0.0814(3) -0.0042(2) 0.0327(10) Uani 1 1 d . . .
H27A H 0.7134 0.0859 -0.0523 0.039 Uiso 1 1 calc R . .
H27B H 0.6209 0.1264 -0.0098 0.039 Uiso 1 1 calc R . .
C28 C 0.6448(3) -0.0107(3) 0.0322(2) 0.0283(9) Uani 1 1 d . . .
H28A H 0.7058 -0.0559 0.0349 0.034 Uiso 1 1 calc R . .
H28B H 0.5885 -0.0210 0.0038 0.034 Uiso 1 1 calc R . .
C29 C 0.5995(3) -0.0202(3) 0.10764(19) 0.0235(8) Uani 1 1 d . . .
H29A H 0.5764 -0.0808 0.1308 0.028 Uiso 1 1 calc R . .
H29B H 0.5357 0.0225 0.1048 0.028 Uiso 1 1 calc R . .
C30 C 0.7534(3) -0.0005(3) 0.28803(18) 0.0197(8) Uani 1 1 d . . .
H30 H 0.7637 0.0643 0.2665 0.024 Uiso 1 1 calc R . .
C31 C 0.7405(3) -0.0170(3) 0.36896(18) 0.0236(8) Uani 1 1 d . . .
H31A H 0.6714 0.0127 0.3796 0.028 Uiso 1 1 calc R . .
H31B H 0.7396 -0.0815 0.3948 0.028 Uiso 1 1 calc R . .
C32 C 0.8337(3) 0.0191(3) 0.3941(2) 0.0295(9) Uani 1 1 d . . .
H32A H 0.8315 0.0842 0.3705 0.035 Uiso 1 1 calc R . .
H32B H 0.8255 0.0071 0.4462 0.035 Uiso 1 1 calc R . .
C33 C 0.9416(3) -0.0234(3) 0.3770(2) 0.0300(9) Uani 1 1 d . . .
H33A H 0.9472 -0.0875 0.4050 0.036 Uiso 1 1 calc R . .
H33B H 1.0003 0.0040 0.3909 0.036 Uiso 1 1 calc R . .
C34 C 0.9544(3) -0.0117(3) 0.2979(2) 0.0316(10) Uani 1 1 d . . .
H34A H 1.0229 -0.0433 0.2888 0.038 Uiso 1 1 calc R . .
H34B H 0.9572 0.0521 0.2702 0.038 Uiso 1 1 calc R . .
C35 C 0.8609(3) -0.0478(3) 0.2729(2) 0.0249(8) Uani 1 1 d . . .
H35A H 0.8606 -0.1124 0.2982 0.030 Uiso 1 1 calc R . .
H35B H 0.8701 -0.0381 0.2212 0.030 Uiso 1 1 calc R . .
C36 C 0.5996(3) -0.1340(2) 0.28036(19) 0.0192(7) Uani 1 1 d . . .
H36 H 0.5313 -0.1351 0.2572 0.023 Uiso 1 1 calc R . .
C37 C 0.5723(3) -0.1658(3) 0.36091(19) 0.0238(8) Uani 1 1 d . . .
H37A H 0.6386 -0.1734 0.3877 0.029 Uiso 1 1 calc R . .
H37B H 0.5219 -0.1208 0.3730 0.029 Uiso 1 1 calc R . .
C38 C 0.5206(3) -0.2544(3) 0.3822(2) 0.0313(9) Uani 1 1 d . . .
H38A H 0.5037 -0.2749 0.4341 0.038 Uiso 1 1 calc R . .
H38B H 0.4524 -0.2458 0.3571 0.038 Uiso 1 1 calc R . .
C39 C 0.5956(3) -0.3246(3) 0.3634(2) 0.0340(10) Uani 1 1 d . . .
H39A H 0.5586 -0.3796 0.3743 0.041 Uiso 1 1 calc R . .
H39B H 0.6599 -0.3386 0.3930 0.041 Uiso 1 1 calc R . .
C40 C 0.6304(3) -0.2928(3) 0.2849(2) 0.0321(10) Uani 1 1 d . . .
H40A H 0.5673 -0.2876 0.2557 0.039 Uiso 1 1 calc R . .
H40B H 0.6840 -0.3376 0.2754 0.039 Uiso 1 1 calc R . .
C41 C 0.6790(3) -0.2035(3) 0.2620(2) 0.0276(9) Uani 1 1 d . . .
H41A H 0.6955 -0.1838 0.2100 0.033 Uiso 1 1 calc R . .
H41B H 0.7470 -0.2098 0.2868 0.033 Uiso 1 1 calc R . .
B50 B 0.9620(3) 0.4867(3) 0.2547(2) 0.0169(8) Uani 1 1 d . . .
C51 C 0.8311(3) 0.4818(2) 0.26844(18) 0.0171(7) Uani 1 1 d . . .
C52 C 0.7581(3) 0.5040(2) 0.21353(19) 0.0193(7) Uani 1 1 d . . .
H52 H 0.7843 0.5251 0.1655 0.023 Uiso 1 1 calc R . .
C53 C 0.6484(3) 0.4962(2) 0.22712(19) 0.0210(8) Uani 1 1 d . . .
C54 C 0.6067(3) 0.4641(3) 0.29612(19) 0.0222(8) Uani 1 1 d . . .
H54 H 0.5317 0.4592 0.3053 0.027 Uiso 1 1 calc R . .
C55 C 0.6780(3) 0.4392(2) 0.35170(18) 0.0192(7) Uani 1 1 d . . .
C56 C 0.7873(3) 0.4478(2) 0.33787(18) 0.0180(7) Uani 1 1 d . . .
H56 H 0.8341 0.4300 0.3768 0.022 Uiso 1 1 calc R . .
C57 C 0.5755(3) 0.5260(3) 0.1652(2) 0.0304(10) Uani 1 1 d . . .
C58 C 0.6362(4) 0.4029(3) 0.4273(2) 0.0336(8) Uani 1 1 d U . .
C61 C 0.9924(3) 0.5561(2) 0.17558(18) 0.0178(7) Uani 1 1 d . . .
C62 C 0.9309(3) 0.6375(2) 0.14751(18) 0.0188(7) Uani 1 1 d . . .
H62 H 0.8709 0.6514 0.1748 0.023 Uiso 1 1 calc R . .
C63 C 0.9551(3) 0.6985(2) 0.08117(19) 0.0198(8) Uani 1 1 d . . .
C64 C 1.0448(3) 0.6825(3) 0.04087(19) 0.0237(8) Uani 1 1 d . . .
H64 H 1.0618 0.7241 -0.0043 0.028 Uiso 1 1 calc R . .
C65 C 1.1082(3) 0.6049(3) 0.0684(2) 0.0258(9) Uani 1 1 d . . .
C66 C 1.0824(3) 0.5426(3) 0.13415(19) 0.0228(8) Uani 1 1 d . . .
H66 H 1.1276 0.4893 0.1512 0.027 Uiso 1 1 calc R . .
C67 C 0.8807(3) 0.7806(3) 0.0536(2) 0.0267(9) Uani 1 1 d . . .
C68 C 1.2055(5) 0.5866(4) 0.0265(3) 0.0593(12) Uani 1 1 d U . .
C71 C 1.0086(3) 0.3843(2) 0.26525(18) 0.0167(7) Uani 1 1 d . . .
C72 C 1.0129(3) 0.3479(3) 0.20985(18) 0.0203(8) Uani 1 1 d . . .
H72 H 0.9882 0.3843 0.1644 0.024 Uiso 1 1 calc R . .
C73 C 1.0521(3) 0.2605(3) 0.21910(19) 0.0207(8) Uani 1 1 d . . .
C74 C 1.0868(3) 0.2042(2) 0.28512(19) 0.0215(8) Uani 1 1 d . . .
H74 H 1.1146 0.1448 0.2916 0.026 Uiso 1 1 calc R . .
C75 C 1.0791(3) 0.2379(3) 0.34124(19) 0.0215(8) Uani 1 1 d . . .
C76 C 1.0415(3) 0.3252(2) 0.33134(18) 0.0187(7) Uani 1 1 d . . .
H76 H 1.0378 0.3458 0.3711 0.022 Uiso 1 1 calc R . .
C77 C 1.0586(3) 0.2283(3) 0.1567(2) 0.0297(9) Uani 1 1 d . . .
C78 C 1.1128(4) 0.1788(3) 0.4137(2) 0.0322(10) Uani 1 1 d . . .
C81 C 1.0149(3) 0.5232(2) 0.31203(18) 0.0177(7) Uani 1 1 d . . .
C82 C 1.1262(3) 0.5076(2) 0.32168(19) 0.0208(8) Uani 1 1 d . . .
H82 H 1.1682 0.4762 0.2950 0.025 Uiso 1 1 calc R . .
C83 C 1.1772(3) 0.5365(3) 0.3690(2) 0.0235(8) Uani 1 1 d . . .
C84 C 1.1192(3) 0.5832(3) 0.40875(19) 0.0221(8) Uani 1 1 d . . .
H84 H 1.1535 0.6021 0.4418 0.026 Uiso 1 1 calc R . .
C85 C 1.0097(3) 0.6013(2) 0.39866(18) 0.0193(8) Uani 1 1 d . . .
C86 C 0.9594(3) 0.5725(2) 0.35084(18) 0.0187(8) Uani 1 1 d . . .
H86 H 0.8844 0.5870 0.3445 0.022 Uiso 1 1 calc R . .
C87 C 1.2959(3) 0.5152(3) 0.3795(2) 0.0355(10) Uani 1 1 d . . .
C88 C 0.9452(3) 0.6535(3) 0.43923(19) 0.0233(8) Uani 1 1 d . . .
F51 F 0.5676(3) 0.6155(2) 0.13583(16) 0.0609(9) Uani 1 1 d . . .
F52 F 0.6093(2) 0.4967(3) 0.11308(16) 0.0695(10) Uani 1 1 d . . .
F53 F 0.4749(2) 0.5076(2) 0.18306(14) 0.0617(9) Uani 1 1 d . . .
F54 F 0.5674(5) 0.3378(4) 0.4362(3) 0.0511(12) Uani 0.50 1 d PU . .
F55 F 0.5669(5) 0.4596(4) 0.4479(3) 0.0454(12) Uani 0.50 1 d PU . .
F56 F 0.7072(5) 0.3726(5) 0.4770(3) 0.0552(14) Uani 0.50 1 d PU . .
F57 F 0.5366(5) 0.4175(5) 0.4351(3) 0.0581(15) Uani 0.50 1 d PU . .
F58 F 0.6844(5) 0.4390(4) 0.4686(3) 0.0463(11) Uani 0.50 1 d PU . .
F59 F 0.6655(5) 0.3181(4) 0.4542(2) 0.0465(12) Uani 0.50 1 d PU . .
F61 F 0.84992(19) 0.81795(16) 0.10380(12) 0.0349(6) Uani 1 1 d . . .
F62 F 0.7895(2) 0.76393(17) 0.02987(15) 0.0436(7) Uani 1 1 d . . .
F63 F 0.9235(2) 0.84336(16) -0.00096(13) 0.0427(7) Uani 1 1 d . . .
F64 F 1.2135(7) 0.6355(7) -0.0380(4) 0.0733(19) Uani 0.50 1 d PU . .
F65 F 1.2195(7) 0.5035(5) 0.0260(5) 0.0717(16) Uani 0.50 1 d PU . .
F66 F 1.2979(5) 0.5866(6) 0.0629(4) 0.0732(17) Uani 0.50 1 d PU . .
F67 F 1.1750(6) 0.5460(6) -0.0218(4) 0.0790(16) Uani 0.50 1 d PU . .
F68 F 1.2755(6) 0.5250(6) 0.0588(4) 0.0748(18) Uani 0.50 1 d PU . .
F69 F 1.2481(6) 0.6571(5) -0.0164(4) 0.065(2) Uani 0.50 1 d PU . .
F71 F 0.9622(2) 0.20832(18) 0.14248(13) 0.0434(7) Uani 1 1 d . . .
F72 F 1.0929(2) 0.28767(17) 0.09682(12) 0.0414(6) Uani 1 1 d . . .
F73 F 1.1230(3) 0.1537(2) 0.16684(15) 0.0571(8) Uani 1 1 d . . .
F74 F 1.1714(3) 0.10571(18) 0.41337(13) 0.0517(8) Uani 1 1 d . . .
F75 F 1.1674(3) 0.21894(19) 0.44714(15) 0.0597(9) Uani 1 1 d . . .
F76 F 1.0262(3) 0.1515(2) 0.45662(14) 0.0682(10) Uani 1 1 d . . .
F81 F 1.3456(2) 0.4947(3) 0.3256(2) 0.0924(15) Uani 1 1 d . . .
F82 F 1.3182(2) 0.4539(3) 0.4392(2) 0.0962(15) Uani 1 1 d . . .
F83 F 1.3451(2) 0.5846(2) 0.38037(18) 0.0606(9) Uani 1 1 d . . .
F84 F 0.9928(2) 0.65226(19) 0.49783(13) 0.0424(7) Uani 1 1 d . . .
F85 F 0.84846(19) 0.62481(19) 0.46066(14) 0.0424(7) Uani 1 1 d . . .
F86 F 0.9286(2) 0.73939(17) 0.40039(14) 0.0482(7) Uani 1 1 d . . .
C91 C 0.3379(5) 0.7232(4) 0.2018(3) 0.0654(17) Uani 1 1 d . . .
H91A H 0.3765 0.7612 0.1602 0.098 Uiso 1 1 calc R . .
H91B H 0.3618 0.6609 0.2090 0.098 Uiso 1 1 calc R . .
H91C H 0.3529 0.7378 0.2442 0.098 Uiso 1 1 calc R . .
C92 C 0.2209(5) 0.7380(3) 0.1898(3) 0.0576(15) Uani 1 1 d . . .
H92A H 0.2043 0.7165 0.1507 0.069 Uiso 1 1 calc R . .
H92B H 0.1811 0.7045 0.2335 0.069 Uiso 1 1 calc R . .
O93 O 0.1884(2) 0.82998(19) 0.17159(15) 0.0314(7) Uani 1 1 d . . .
C94 C 0.0802(4) 0.8509(3) 0.1512(3) 0.0434(12) Uani 1 1 d . . .
H94A H 0.0318 0.8255 0.1929 0.052 Uiso 1 1 calc R . .
H94B H 0.0673 0.8244 0.1143 0.052 Uiso 1 1 calc R . .
C95 C 0.0560(4) 0.9494(3) 0.1223(2) 0.0391(11) Uani 1 1 d . . .
H95A H 0.0662 0.9752 0.1595 0.059 Uiso 1 1 calc R . .
H95B H -0.0187 0.9631 0.1072 0.059 Uiso 1 1 calc R . .
H95C H 0.1045 0.9745 0.0814 0.059 Uiso 1 1 calc R . .

loop_
_atom_site_aniso_label
_atom_site_aniso_U_11
_atom_site_aniso_U_22
_atom_site_aniso_U_33
_atom_site_aniso_U_23
_atom_site_aniso_U_13
_atom_site_aniso_U_12
W1 0.01797(8) 0.01550(8) 0.01599(7) -0.00459(5) -0.00079(5) 0.00013(5)
P1 0.0168(4) 0.0178(5) 0.0145(4) -0.0050(4) -0.0011(3) 0.0004(4)
C1 0.025(2) 0.034(2) 0.0261(19) -0.0117(18) -0.0053(16) -0.0017(17)
N2 0.0169(15) 0.0208(17) 0.0218(15) -0.0074(13) -0.0030(12) 0.0020(12)
C3 0.0170(18) 0.021(2) 0.0229(18) -0.0083(16) -0.0031(14) 0.0072(15)
C4 0.0172(18) 0.0162(19) 0.0263(18) -0.0058(15) 0.0009(14) 0.0020(14)
C5 0.024(2) 0.024(2) 0.032(2) -0.0094(17) -0.0048(16) 0.0019(16)
C6 0.024(2) 0.026(2) 0.044(2) -0.0085(19) -0.0032(18) -0.0042(17)
C7 0.023(2) 0.024(2) 0.047(3) -0.004(2) 0.0092(18) -0.0050(17)
C8 0.037(2) 0.025(2) 0.028(2) -0.0067(18) 0.0096(17) -0.0009(18)
C9 0.025(2) 0.021(2) 0.030(2) -0.0102(17) 0.0037(16) -0.0020(16)
O10 0.0277(14) 0.0179(14) 0.0204(12) -0.0037(11) -0.0015(10) 0.0017(11)
C11 0.029(2) 0.026(2) 0.0251(19) -0.0021(17) -0.0022(16) 0.0026(17)
C12 0.030(2) 0.018(2) 0.033(2) 0.0013(17) -0.0016(17) 0.0048(17)
C13 0.0145(17) 0.022(2) 0.035(2) -0.0109(17) -0.0002(15) -0.0020(15)
O14 0.0200(13) 0.0161(14) 0.0236(13) -0.0049(11) -0.0010(10) 0.0008(10)
C15 0.066(3) 0.034(3) 0.026(2) 0.003(2) 0.003(2) 0.013(2)
C16 0.025(2) 0.022(2) 0.039(2) -0.0113(18) 0.0031(17) 0.0012(16)
O17 0.0218(13) 0.0188(14) 0.0224(13) -0.0072(11) 0.0008(10) 0.0019(11)
C18 0.0224(19) 0.0150(19) 0.033(2) -0.0094(16) -0.0010(16) 0.0001(15)
C19 0.032(2) 0.022(2) 0.032(2) -0.0128(17) -0.0033(17) -0.0046(17)
C20 0.027(2) 0.022(2) 0.0248(19) -0.0090(16) -0.0052(15) 0.0023(16)
O21 0.0224(13) 0.0208(14) 0.0177(12) -0.0071(11) -0.0013(10) -0.0004(11)
C22 0.032(2) 0.025(2) 0.043(2) -0.0154(19) 0.0081(18) -0.0119(18)
C23 0.040(2) 0.033(2) 0.026(2) -0.0135(18) -0.0004(18) -0.0057(19)
C24 0.0173(17) 0.024(2) 0.0174(17) -0.0074(15) 0.0009(14) 0.0004(15)
C25 0.0228(19) 0.029(2) 0.0178(17) -0.0034(16) 0.0000(14) -0.0018(16)
C26 0.028(2) 0.038(3) 0.0220(19) -0.0053(18) 0.0029(16) -0.0018(18)
C27 0.027(2) 0.051(3) 0.0152(18) -0.0069(18) -0.0004(15) 0.0068(19)
C28 0.023(2) 0.042(3) 0.0235(19) -0.0174(18) -0.0053(15) 0.0088(18)
C29 0.0198(18) 0.031(2) 0.0215(18) -0.0110(16) -0.0030(14) 0.0007(16)
C30 0.0198(18) 0.020(2) 0.0186(17) -0.0038(15) -0.0035(14) -0.0027(15)
C31 0.025(2) 0.028(2) 0.0173(17) -0.0070(16) -0.0032(14) 0.0006(16)
C32 0.038(2) 0.025(2) 0.026(2) -0.0095(17) -0.0133(17) 0.0015(18)
C33 0.028(2) 0.033(2) 0.029(2) -0.0071(18) -0.0114(17) -0.0053(18)
C34 0.023(2) 0.039(3) 0.028(2) -0.0036(19) -0.0058(16) -0.0042(18)
C35 0.0205(19) 0.033(2) 0.0210(18) -0.0093(17) -0.0048(15) 0.0009(16)
C36 0.0181(17) 0.0173(19) 0.0236(18) -0.0090(15) -0.0005(14) -0.0009(14)
C37 0.025(2) 0.020(2) 0.0222(18) -0.0014(16) -0.0008(15) -0.0018(16)
C38 0.028(2) 0.023(2) 0.037(2) -0.0023(18) 0.0027(17) -0.0027(17)
C39 0.027(2) 0.017(2) 0.053(3) -0.0052(19) -0.0049(19) -0.0021(17)
C40 0.029(2) 0.020(2) 0.051(3) -0.017(2) -0.0011(19) -0.0004(17)
C41 0.025(2) 0.022(2) 0.037(2) -0.0129(18) 0.0032(17) 0.0005(16)
B50 0.0176(19) 0.017(2) 0.0163(18) -0.0067(16) -0.0010(15) -0.0002(16)
C51 0.0175(17) 0.0117(18) 0.0223(17) -0.0062(14) -0.0023(14) 0.0012(14)
C52 0.0206(18) 0.0160(19) 0.0202(17) -0.0048(15) -0.0009(14) -0.0013(14)
C53 0.0222(19) 0.0166(19) 0.0233(18) -0.0047(15) -0.0059(15) -0.0007(15)
C54 0.0149(17) 0.023(2) 0.0274(19) -0.0069(16) -0.0004(14) -0.0019(15)
C55 0.0228(18) 0.0135(19) 0.0206(17) -0.0048(15) -0.0002(14) -0.0011(15)
C56 0.0202(18) 0.0142(18) 0.0188(17) -0.0045(14) -0.0032(14) -0.0001(14)
C57 0.022(2) 0.042(3) 0.0238(19) -0.0057(19) -0.0039(16) -0.0051(18)
C58 0.0394(18) 0.0370(18) 0.0208(15) -0.0049(14) 0.0047(14) -0.0056(15)
C61 0.0179(17) 0.0180(19) 0.0178(16) -0.0062(15) -0.0015(13) -0.0021(14)
C62 0.0193(18) 0.0180(19) 0.0207(17) -0.0086(15) -0.0003(14) -0.0012(15)
C63 0.0222(18) 0.0150(19) 0.0216(17) -0.0049(15) -0.0044(14) -0.0012(15)
C64 0.027(2) 0.023(2) 0.0191(17) -0.0031(16) -0.0005(15) -0.0041(16)
C65 0.026(2) 0.024(2) 0.0242(19) -0.0050(17) 0.0043(15) -0.0009(16)
C66 0.0214(19) 0.018(2) 0.0253(19) -0.0023(16) -0.0027(15) 0.0010(15)
C67 0.031(2) 0.021(2) 0.0253(19) -0.0039(17) -0.0036(16) 0.0004(17)
C68 0.048(2) 0.065(3) 0.052(2) -0.012(2) 0.0255(19) 0.011(2)
C71 0.0120(16) 0.0164(19) 0.0210(17) -0.0055(15) -0.0009(13) 0.0000(13)
C72 0.0204(18) 0.022(2) 0.0178(17) -0.0052(15) -0.0015(14) -0.0024(15)
C73 0.0215(18) 0.020(2) 0.0215(18) -0.0085(15) 0.0010(14) -0.0033(15)
C74 0.0257(19) 0.0130(19) 0.0244(18) -0.0049(15) 0.0011(15) -0.0007(15)
C75 0.0209(18) 0.022(2) 0.0187(17) -0.0027(15) 0.0004(14) -0.0010(15)
C76 0.0191(18) 0.0180(19) 0.0198(17) -0.0080(15) 0.0015(14) -0.0003(14)
C77 0.039(2) 0.025(2) 0.027(2) -0.0121(18) -0.0031(17) 0.0016(18)
C78 0.044(3) 0.025(2) 0.024(2) -0.0068(18) -0.0043(18) 0.0115(19)
C81 0.0216(18) 0.0135(18) 0.0158(16) -0.0021(14) 0.0002(13) -0.0017(14)
C82 0.0187(18) 0.021(2) 0.0243(18) -0.0101(16) 0.0026(14) -0.0024(15)
C83 0.0154(18) 0.029(2) 0.0273(19) -0.0106(17) 0.0014(15) -0.0033(16)
C84 0.0212(19) 0.025(2) 0.0221(18) -0.0093(16) -0.0030(14) -0.0036(16)
C85 0.0209(18) 0.0169(19) 0.0171(16) -0.0019(14) 0.0012(14) -0.0024(15)
C86 0.0155(17) 0.0176(19) 0.0193(17) -0.0010(15) -0.0023(13) -0.0010(14)
C87 0.020(2) 0.053(3) 0.043(2) -0.029(2) -0.0025(18) -0.001(2)
C88 0.0241(19) 0.024(2) 0.0231(18) -0.0093(16) -0.0016(15) -0.0033(16)
F51 0.073(2) 0.0446(18) 0.0511(17) 0.0084(14) -0.0378(16) -0.0028(15)
F52 0.0526(18) 0.122(3) 0.0481(17) -0.0524(19) -0.0273(14) 0.0299(19)
F53 0.0264(14) 0.101(3) 0.0431(15) 0.0025(16) -0.0138(12) -0.0223(15)
F54 0.074(3) 0.049(2) 0.033(2) -0.013(2) 0.025(2) -0.035(2)
F55 0.065(3) 0.037(3) 0.027(2) -0.008(2) 0.021(2) 0.008(2)
F56 0.050(2) 0.065(3) 0.025(2) 0.015(2) 0.0022(19) 0.009(2)
F57 0.044(2) 0.069(3) 0.036(2) 0.011(2) 0.012(2) 0.005(2)
F58 0.069(3) 0.050(3) 0.024(2) -0.016(2) 0.0105(19) -0.021(2)
F59 0.077(3) 0.030(2) 0.0184(19) 0.0035(18) 0.017(2) 0.006(2)
F61 0.0413(14) 0.0279(14) 0.0337(13) -0.0117(11) -0.0052(11) 0.0137(11)
F62 0.0343(14) 0.0366(15) 0.0589(17) -0.0136(13) -0.0250(12) 0.0093(11)
F63 0.0510(16) 0.0232(14) 0.0376(14) 0.0076(11) 0.0073(12) 0.0057(12)
F64 0.065(3) 0.076(3) 0.050(3) 0.003(3) 0.032(3) 0.020(3)
F65 0.064(3) 0.065(3) 0.073(3) -0.018(3) 0.036(3) 0.016(3)
F66 0.037(3) 0.103(4) 0.070(3) -0.024(3) 0.015(2) 0.010(3)
F67 0.072(3) 0.090(3) 0.074(3) -0.035(3) 0.027(3) 0.008(3)
F68 0.051(3) 0.078(3) 0.065(3) 0.001(3) 0.025(2) 0.035(3)
F69 0.052(3) 0.055(3) 0.069(4) -0.003(3) 0.047(3) -0.003(3)
F71 0.0555(17) 0.0519(17) 0.0328(13) -0.0218(13) -0.0027(12) -0.0218(14)
F72 0.0634(18) 0.0415(16) 0.0244(12) -0.0167(11) 0.0143(11) -0.0178(13)
F73 0.087(2) 0.0463(18) 0.0441(16) -0.0311(14) -0.0177(15) 0.0308(16)
F74 0.084(2) 0.0313(15) 0.0329(14) -0.0087(12) -0.0152(14) 0.0312(15)
F75 0.101(2) 0.0361(17) 0.0430(16) -0.0106(13) -0.0434(16) 0.0099(16)
F76 0.062(2) 0.081(2) 0.0297(14) 0.0188(15) 0.0115(13) 0.0072(17)
F81 0.0208(15) 0.186(4) 0.120(3) -0.121(3) -0.0060(17) 0.010(2)
F82 0.0219(15) 0.096(3) 0.114(3) 0.042(2) -0.0163(17) 0.0036(16)
F83 0.0282(15) 0.077(2) 0.081(2) -0.0279(18) -0.0066(14) -0.0169(15)
F84 0.0372(14) 0.0656(19) 0.0365(13) -0.0355(14) -0.0075(11) 0.0092(13)
F85 0.0266(13) 0.0582(18) 0.0568(16) -0.0391(14) 0.0155(11) -0.0102(12)
F86 0.073(2) 0.0223(14) 0.0450(15) -0.0108(12) 0.0071(14) 0.0115(13)
C91 0.072(4) 0.054(4) 0.067(4) -0.021(3) -0.015(3) 0.024(3)
C92 0.068(4) 0.031(3) 0.069(4) -0.009(3) -0.025(3) 0.001(3)
O93 0.0320(16) 0.0276(16) 0.0325(15) -0.0064(13) -0.0056(12) -0.0027(12)
C94 0.033(2) 0.041(3) 0.061(3) -0.020(2) -0.011(2) -0.009(2)
C95 0.031(2) 0.050(3) 0.035(2) -0.015(2) 0.0009(18) 0.003(2)

loop_
_atom_type_symbol
_atom_type_description
_atom_type_scat_dispersion_real
_atom_type_scat_dispersion_imag
_atom_type_scat_source
C C 0.0033 0.0016 'International Tables Vol C Tables 4.2.6.8 and 6.1.1.4'
H H 0.0000 0.0000 'International Tables Vol C Tables 4.2.6.8 and 6.1.1.4'
B B 0.0013 0.0007 'International Tables Vol C Tables 4.2.6.8 and 6.1.1.4'
N N 0.0061 0.0033 'International Tables Vol C Tables 4.2.6.8 and 6.1.1.4'
O O 0.0106 0.0060 'International Tables Vol C Tables 4.2.6.8 and 6.1.1.4'
F F 0.0171 0.0103 'International Tables Vol C Tables 4.2.6.8 and 6.1.1.4'
P P 0.1023 0.0942 'International Tables Vol C Tables 4.2.6.8 and 6.1.1.4'
W W -0.8490 6.8722 'International Tables Vol C Tables 4.2.6.8 and 6.1.1.4'

loop_
_geom_angle_atom_site_label_1
_geom_angle_atom_site_label_2
_geom_angle_atom_site_label_3
_geom_angle
_geom_angle_site_symmetry_1
_geom_angle_site_symmetry_3
_geom_angle_publ_flag
N2 W1 C3 39.18(13) . . ?
N2 W1 O17 153.91(11) . . ?
C3 W1 O17 163.28(12) . . ?
N2 W1 O14 106.66(11) . . ?
C3 W1 O14 102.02(12) . . ?
O17 W1 O14 83.90(10) . . ?
N2 W1 O21 122.84(11) . . ?
C3 W1 O21 83.71(12) . . ?
O17 W1 O21 82.37(10) . . ?
O14 W1 O21 77.32(10) . . ?
N2 W1 O10 78.14(11) . . ?
C3 W1 O10 116.71(12) . . ?
O17 W1 O10 79.11(10) . . ?
O14 W1 O10 85.16(10) . . ?
O21 W1 O10 155.71(10) . . ?
N2 W1 P1 89.31(9) . . ?
C3 W1 P1 91.43(10) . . ?
O17 W1 P1 80.81(7) . . ?
O14 W1 P1 163.94(7) . . ?
O21 W1 P1 95.72(7) . . ?
O10 W1 P1 96.69(7) . . ?
C30 P1 C24 102.29(16) . . ?
C30 P1 C36 111.14(16) . . ?
C24 P1 C36 103.85(17) . . ?
C30 P1 W1 113.16(13) . . ?
C24 P1 W1 111.33(12) . . ?
C36 P1 W1 114.05(12) . . ?
C3 N2 C1 136.5(3) . . ?
C3 N2 W1 71.8(2) . . ?
C1 N2 W1 149.5(3) . . ?
N2 C3 C4 131.4(3) . . ?
N2 C3 W1 69.1(2) . . ?
C4 C3 W1 159.3(3) . . ?
C5 C4 C9 119.3(3) . . ?
C5 C4 C3 121.7(3) . . ?
C9 C4 C3 119.0(3) . . ?
C6 C5 C4 119.8(4) . . ?
C7 C6 C5 120.2(4) . . ?
C6 C7 C8 120.8(4) . . ?
C7 C8 C9 120.1(4) . . ?
C8 C9 C4 119.9(4) . . ?
C11 O10 W1 127.0(3) . . ?
O10 C11 C12 125.0(4) . . ?
O10 C11 C15 115.7(4) . . ?
C12 C11 C15 119.3(4) . . ?
C13 C12 C11 125.2(4) . . ?
O14 C13 C12 124.7(4) . . ?
O14 C13 C16 113.9(3) . . ?
C12 C13 C16 121.5(4) . . ?
C13 O14 W1 128.4(2) . . ?
C18 O17 W1 132.6(2) . . ?
O17 C18 C19 123.1(3) . . ?
O17 C18 C22 114.2(3) . . ?
C19 C18 C22 122.7(4) . . ?
C18 C19 C20 123.7(4) . . ?
O21 C20 C19 124.7(4) . . ?
O21 C20 C23 115.7(3) . . ?
C19 C20 C23 119.5(4) . . ?
C20 O21 W1 128.2(2) . . ?
C25 C24 C29 110.8(3) . . ?
C25 C24 P1 112.2(3) . . ?
C29 C24 P1 111.6(2) . . ?
C26 C25 C24 111.5(3) . . ?
C27 C26 C25 112.2(3) . . ?
C26 C27 C28 110.5(3) . . ?
C27 C28 C29 110.7(3) . . ?
C28 C29 C24 110.6(3) . . ?
C35 C30 C31 108.7(3) . . ?
C35 C30 P1 116.8(3) . . ?
C31 C30 P1 115.5(2) . . ?
C32 C31 C30 109.9(3) . . ?
C33 C32 C31 111.2(3) . . ?
C32 C33 C34 111.1(3) . . ?
C33 C34 C35 111.2(3) . . ?
C34 C35 C30 110.0(3) . . ?
C37 C36 C41 109.6(3) . . ?
C37 C36 P1 113.2(3) . . ?
C41 C36 P1 117.2(3) . . ?
C38 C37 C36 109.7(3) . . ?
C39 C38 C37 111.0(3) . . ?
C38 C39 C40 111.1(3) . . ?
C39 C40 C41 112.8(4) . . ?
C40 C41 C36 110.0(3) . . ?
C71 B50 C61 112.9(3) . . ?
C71 B50 C81 110.5(3) . . ?
C61 B50 C81 105.5(3) . . ?
C71 B50 C51 104.5(3) . . ?
C61 B50 C51 111.9(3) . . ?
C81 B50 C51 111.7(3) . . ?
C52 C51 C56 115.8(3) . . ?
C52 C51 B50 123.6(3) . . ?
C56 C51 B50 120.4(3) . . ?
C53 C52 C51 122.1(3) . . ?
C54 C53 C52 121.1(3) . . ?
C54 C53 C57 120.4(3) . . ?
C52 C53 C57 118.4(3) . . ?
C53 C54 C55 118.0(3) . . ?
C56 C55 C54 120.7(3) . . ?
C56 C55 C58 119.6(3) . . ?
C54 C55 C58 119.7(3) . . ?
C55 C56 C51 122.3(3) . . ?
F52 C57 F53 109.5(4) . . ?
F52 C57 F51 105.1(4) . . ?
F53 C57 F51 103.2(4) . . ?
F52 C57 C53 113.7(4) . . ?
F53 C57 C53 113.7(3) . . ?
F51 C57 C53 110.9(3) . . ?
F57 C58 F56 127.8(5) . . ?
F57 C58 F59 110.9(5) . . ?
F56 C58 F55 106.0(5) . . ?
F59 C58 F55 134.6(4) . . ?
F57 C58 F58 107.5(6) . . ?
F56 C58 F58 45.8(4) . . ?
F59 C58 F58 103.6(5) . . ?
F55 C58 F58 69.1(5) . . ?
F57 C58 F54 58.6(5) . . ?
F56 C58 F54 107.8(5) . . ?
F59 C58 F54 56.9(4) . . ?
F55 C58 F54 97.5(5) . . ?
F58 C58 F54 137.9(4) . . ?
F57 C58 C55 114.1(4) . . ?
F56 C58 C55 117.3(4) . . ?
F59 C58 C55 110.5(4) . . ?
F55 C58 C55 114.1(4) . . ?
F58 C58 C55 109.7(4) . . ?
F54 C58 C55 112.1(4) . . ?
C66 C61 C62 115.5(3) . . ?
C66 C61 B50 123.8(3) . . ?
C62 C61 B50 120.6(3) . . ?
C63 C62 C61 122.2(3) . . ?
C64 C63 C62 120.8(3) . . ?
C64 C63 C67 120.9(3) . . ?
C62 C63 C67 118.3(3) . . ?
C65 C64 C63 118.0(3) . . ?
C64 C65 C66 121.2(4) . . ?
C64 C65 C68 119.1(4) . . ?
C66 C65 C68 119.7(4) . . ?
C61 C66 C65 122.2(4) . . ?
F63 C67 F61 106.7(3) . . ?
F63 C67 F62 105.9(3) . . ?
F61 C67 F62 105.9(3) . . ?
F63 C67 C63 113.1(3) . . ?
F61 C67 C63 112.7(3) . . ?
F62 C67 C63 111.9(3) . . ?
F68 C68 F69 113.1(7) . . ?
F64 C68 F65 106.0(7) . . ?
F69 C68 F65 128.9(6) . . ?
F64 C68 F66 110.6(7) . . ?
F64 C68 F67 67.0(6) . . ?
F68 C68 F67 96.9(7) . . ?
F69 C68 F67 102.0(6) . . ?
F66 C68 F67 137.2(6) . . ?
F64 C68 C65 116.9(6) . . ?
F68 C68 C65 117.9(5) . . ?
F69 C68 C65 114.9(6) . . ?
F65 C68 C65 114.1(5) . . ?
F66 C68 C65 109.4(5) . . ?
F67 C68 C65 108.8(5) . . ?
C76 C71 C72 115.1(3) . . ?
C76 C71 B50 122.2(3) . . ?
C72 C71 B50 122.6(3) . . ?
C73 C72 C71 122.5(3) . . ?
C74 C73 C72 120.9(3) . . ?
C74 C73 C77 120.1(3) . . ?
C72 C73 C77 119.1(3) . . ?
C75 C74 C73 117.5(3) . . ?
C76 C75 C74 121.2(3) . . ?
C76 C75 C78 119.5(3) . . ?
C74 C75 C78 119.3(4) . . ?
C75 C76 C71 122.7(3) . . ?
F72 C77 F73 107.2(3) . . ?
F72 C77 F71 105.9(3) . . ?
F73 C77 F71 105.0(3) . . ?
F72 C77 C73 113.1(3) . . ?
F73 C77 C73 113.0(3) . . ?
F71 C77 C73 112.0(3) . . ?
F74 C78 F75 107.3(4) . . ?
F74 C78 F76 105.7(4) . . ?
F75 C78 F76 105.4(4) . . ?
F74 C78 C75 113.8(3) . . ?
F75 C78 C75 113.2(4) . . ?
F76 C78 C75 110.8(3) . . ?
C86 C81 C82 115.6(3) . . ?
C86 C81 B50 125.5(3) . . ?
C82 C81 B50 118.8(3) . . ?
C83 C82 C81 122.3(4) . . ?
C84 C83 C82 120.9(3) . . ?
C84 C83 C87 118.8(3) . . ?
C82 C83 C87 120.3(4) . . ?
C85 C84 C83 117.7(3) . . ?
C84 C85 C86 121.0(4) . . ?
C84 C85 C88 119.2(3) . . ?
C86 C85 C88 119.8(3) . . ?
C81 C86 C85 122.4(3) . . ?
F82 C87 F81 110.4(5) . . ?
F82 C87 F83 105.2(4) . . ?
F81 C87 F83 103.0(4) . . ?
F82 C87 C83 113.0(4) . . ?
F81 C87 C83 112.1(3) . . ?
F83 C87 C83 112.5(4) . . ?
F85 C88 F84 106.2(3) . . ?
F85 C88 F86 106.2(3) . . ?
F84 C88 F86 105.3(3) . . ?
F85 C88 C85 113.2(3) . . ?
F84 C88 C85 113.1(3) . . ?
F86 C88 C85 112.2(3) . . ?
F59 F54 F57 110.2(6) . . ?
O93 C92 C91 109.5(4) . . ?
C94 O93 C92 112.9(4) . . ?
O93 C94 C95 110.2(4) . . ?

loop_
_geom_bond_atom_site_label_1
_geom_bond_atom_site_label_2
_geom_bond_distance
_geom_bond_site_symmetry_2
_geom_bond_publ_flag
W1 N2 1.957(3) . ?
W1 C3 1.990(4) . ?
W1 O17 2.043(2) . ?
W1 O14 2.046(3) . ?
W1 O21 2.086(2) . ?
W1 O10 2.107(2) . ?
W1 P1 2.5707(9) . ?
P1 C30 1.855(3) . ?
P1 C24 1.856(3) . ?
P1 C36 1.859(4) . ?
C1 N2 1.453(5) . ?
N2 C3 1.324(5) . ?
C3 C4 1.445(5) . ?
C4 C5 1.403(5) . ?
C4 C9 1.404(5) . ?
C5 C6 1.391(6) . ?
C6 C7 1.376(6) . ?
C7 C8 1.379(6) . ?
C8 C9 1.389(5) . ?
O10 C11 1.280(5) . ?
C11 C12 1.402(6) . ?
C11 C15 1.496(6) . ?
C12 C13 1.377(6) . ?
C13 O14 1.300(4) . ?
C13 C16 1.500(6) . ?
O17 C18 1.300(4) . ?
C18 C19 1.371(5) . ?
C18 C22 1.500(5) . ?
C19 C20 1.404(5) . ?
C20 O21 1.275(5) . ?
C20 C23 1.510(5) . ?
C24 C25 1.538(5) . ?
C24 C29 1.541(5) . ?
C25 C26 1.528(5) . ?
C26 C27 1.520(6) . ?
C27 C28 1.521(6) . ?
C28 C29 1.534(5) . ?
C30 C35 1.539(5) . ?
C30 C31 1.542(5) . ?
C31 C32 1.531(5) . ?
C32 C33 1.522(6) . ?
C33 C34 1.522(5) . ?
C34 C35 1.532(5) . ?
C36 C37 1.537(5) . ?
C36 C41 1.539(5) . ?
C37 C38 1.537(5) . ?
C38 C39 1.520(6) . ?
C39 C40 1.522(6) . ?
C40 C41 1.526(5) . ?
B50 C71 1.636(5) . ?
B50 C61 1.643(5) . ?
B50 C81 1.644(5) . ?
B50 C51 1.646(5) . ?
C51 C52 1.399(5) . ?
C51 C56 1.402(5) . ?
C52 C53 1.390(5) . ?
C53 C54 1.382(5) . ?
C53 C57 1.497(5) . ?
C54 C55 1.393(5) . ?
C55 C56 1.387(5) . ?
C55 C58 1.500(5) . ?
C57 F52 1.306(5) . ?
C57 F53 1.319(5) . ?
C57 F51 1.354(5) . ?
C58 F57 1.254(7) . ?
C58 F56 1.307(7) . ?
C58 F59 1.307(7) . ?
C58 F55 1.340(7) . ?
C58 F58 1.350(7) . ?
C58 F54 1.377(7) . ?
C61 C66 1.394(5) . ?
C61 C62 1.407(5) . ?
C62 C63 1.391(5) . ?
C63 C64 1.389(5) . ?
C63 C67 1.498(5) . ?
C64 C65 1.373(6) . ?
C65 C66 1.398(5) . ?
C65 C68 1.490(6) . ?
C67 F63 1.335(4) . ?
C67 F61 1.344(5) . ?
C67 F62 1.345(5) . ?
C68 F64 1.265(9) . ?
C68 F68 1.278(9) . ?
C68 F69 1.307(9) . ?
C68 F65 1.330(9) . ?
C68 F66 1.401(9) . ?
C68 F67 1.417(10) . ?
C71 C76 1.399(5) . ?
C71 C72 1.405(5) . ?
C72 C73 1.394(5) . ?
C73 C74 1.391(5) . ?
C73 C77 1.491(5) . ?
C74 C75 1.388(5) . ?
C75 C76 1.386(5) . ?
C75 C78 1.497(5) . ?
C77 F72 1.329(5) . ?
C77 F73 1.339(5) . ?
C77 F71 1.347(5) . ?
C78 F74 1.322(5) . ?
C78 F75 1.324(5) . ?
C78 F76 1.348(5) . ?
C81 C86 1.390(5) . ?
C81 C82 1.403(5) . ?
C82 C83 1.391(5) . ?
C83 C84 1.387(5) . ?
C83 C87 1.501(5) . ?
C84 C85 1.384(5) . ?
C85 C86 1.393(5) . ?
C85 C88 1.496(5) . ?
C87 F82 1.291(6) . ?
C87 F81 1.325(5) . ?
C87 F83 1.330(5) . ?
C88 F85 1.330(4) . ?
C88 F84 1.337(4) . ?
C88 F86 1.339(5) . ?
F54 F59 1.280(8) . ?
F54 F57 1.292(9) . ?
F55 F57 0.917(8) . ?
F55 F58 1.526(9) . ?
F56 F58 1.034(8) . ?
F56 F59 1.275(9) . ?
F64 F69 0.803(11) . ?
F64 F67 1.485(12) . ?
F65 F67 1.114(10) . ?
F65 F68 1.135(11) . ?
F66 F68 1.083(11) . ?
F66 F69 1.717(11) . ?
C91 C92 1.481(8) . ?
C92 O93 1.420(6) . ?
O93 C94 1.414(5) . ?
C94 C95 1.498(7) . ?

loop_
_geom_torsion_atom_site_label_1
_geom_torsion_atom_site_label_2
_geom_torsion_atom_site_label_3
_geom_torsion_atom_site_label_4
_geom_torsion
_geom_torsion_site_symmetry_1
_geom_torsion_site_symmetry_2
_geom_torsion_site_symmetry_3
_geom_torsion_site_symmetry_4
_geom_torsion_publ_flag
N2 W1 P1 C30 -169.97(15) . . . . ?
C3 W1 P1 C30 -130.84(16) . . . . ?
O17 W1 P1 C30 34.27(14) . . . . ?
O14 W1 P1 C30 16.3(3) . . . . ?
O21 W1 P1 C30 -47.02(14) . . . . ?
O10 W1 P1 C30 112.05(14) . . . . ?
N2 W1 P1 C24 75.48(15) . . . . ?
C3 W1 P1 C24 114.61(16) . . . . ?
O17 W1 P1 C24 -80.28(14) . . . . ?
O14 W1 P1 C24 -98.3(3) . . . . ?
O21 W1 P1 C24 -161.57(14) . . . . ?
O10 W1 P1 C24 -2.50(14) . . . . ?
N2 W1 P1 C36 -41.62(15) . . . . ?
C3 W1 P1 C36 -2.49(16) . . . . ?
O17 W1 P1 C36 162.62(14) . . . . ?
O14 W1 P1 C36 144.6(3) . . . . ?
O21 W1 P1 C36 81.33(14) . . . . ?
O10 W1 P1 C36 -119.60(14) . . . . ?
O17 W1 N2 C3 160.3(2) . . . . ?
O14 W1 N2 C3 -88.7(2) . . . . ?
O21 W1 N2 C3 -3.3(2) . . . . ?
O10 W1 N2 C3 -169.9(2) . . . . ?
P1 W1 N2 C3 93.1(2) . . . . ?
C3 W1 N2 C1 160.8(6) . . . . ?
O17 W1 N2 C1 -38.9(7) . . . . ?
O14 W1 N2 C1 72.1(5) . . . . ?
O21 W1 N2 C1 157.6(5) . . . . ?
O10 W1 N2 C1 -9.1(5) . . . . ?
P1 W1 N2 C1 -106.1(5) . . . . ?
C1 N2 C3 C4 10.1(7) . . . . ?
W1 N2 C3 C4 176.1(4) . . . . ?
C1 N2 C3 W1 -166.0(5) . . . . ?
O17 W1 C3 N2 -149.0(4) . . . . ?
O14 W1 C3 N2 101.7(2) . . . . ?
O21 W1 C3 N2 177.2(2) . . . . ?
O10 W1 C3 N2 11.1(2) . . . . ?
P1 W1 C3 N2 -87.15(19) . . . . ?
N2 W1 C3 C4 -171.7(9) . . . . ?
O17 W1 C3 C4 39.3(11) . . . . ?
O14 W1 C3 C4 -70.1(8) . . . . ?
O21 W1 C3 C4 5.5(8) . . . . ?
O10 W1 C3 C4 -160.7(7) . . . . ?
P1 W1 C3 C4 101.1(8) . . . . ?
N2 C3 C4 C5 11.8(6) . . . . ?
W1 C3 C4 C5 -178.5(6) . . . . ?
N2 C3 C4 C9 -168.6(4) . . . . ?
W1 C3 C4 C9 1.1(10) . . . . ?
C9 C4 C5 C6 0.3(6) . . . . ?
C3 C4 C5 C6 179.9(4) . . . . ?
C4 C5 C6 C7 0.4(6) . . . . ?
C5 C6 C7 C8 -0.8(7) . . . . ?
C6 C7 C8 C9 0.5(7) . . . . ?
C7 C8 C9 C4 0.2(6) . . . . ?
C5 C4 C9 C8 -0.6(6) . . . . ?
C3 C4 C9 C8 179.8(4) . . . . ?
N2 W1 O10 C11 127.1(3) . . . . ?
C3 W1 O10 C11 120.0(3) . . . . ?
O17 W1 O10 C11 -65.7(3) . . . . ?
O14 W1 O10 C11 19.0(3) . . . . ?
O21 W1 O10 C11 -24.7(4) . . . . ?
P1 W1 O10 C11 -145.0(3) . . . . ?
W1 O10 C11 C12 -9.2(6) . . . . ?
W1 O10 C11 C15 172.1(3) . . . . ?
O10 C11 C12 C13 -7.9(7) . . . . ?
C15 C11 C12 C13 170.7(4) . . . . ?
C11 C12 C13 O14 5.6(6) . . . . ?
C11 C12 C13 C16 -173.8(4) . . . . ?
C12 C13 O14 W1 14.3(5) . . . . ?
C16 C13 O14 W1 -166.3(2) . . . . ?
N2 W1 O14 C13 -97.6(3) . . . . ?
C3 W1 O14 C13 -137.9(3) . . . . ?
O17 W1 O14 C13 58.0(3) . . . . ?
O21 W1 O14 C13 141.5(3) . . . . ?
O10 W1 O14 C13 -21.5(3) . . . . ?
P1 W1 O14 C13 75.8(4) . . . . ?
N2 W1 O17 C18 178.9(3) . . . . ?
C3 W1 O17 C18 -48.9(6) . . . . ?
O14 W1 O17 C18 62.9(3) . . . . ?
O21 W1 O17 C18 -15.0(3) . . . . ?
O10 W1 O17 C18 149.2(3) . . . . ?
P1 W1 O17 C18 -112.1(3) . . . . ?
W1 O17 C18 C19 3.0(6) . . . . ?
W1 O17 C18 C22 -177.4(2) . . . . ?
O17 C18 C19 C20 8.2(6) . . . . ?
C22 C18 C19 C20 -171.4(4) . . . . ?
C18 C19 C20 O21 3.3(7) . . . . ?
C18 C19 C20 C23 -178.2(4) . . . . ?
C19 C20 O21 W1 -24.8(5) . . . . ?
C23 C20 O21 W1 156.6(3) . . . . ?
N2 W1 O21 C20 -162.0(3) . . . . ?
C3 W1 O21 C20 -164.0(3) . . . . ?
O17 W1 O21 C20 25.3(3) . . . . ?
O14 W1 O21 C20 -60.2(3) . . . . ?
O10 W1 O21 C20 -15.3(4) . . . . ?
P1 W1 O21 C20 105.2(3) . . . . ?
C30 P1 C24 C25 -59.1(3) . . . . ?
C36 P1 C24 C25 -174.8(3) . . . . ?
W1 P1 C24 C25 62.0(3) . . . . ?
C30 P1 C24 C29 175.9(3) . . . . ?
C36 P1 C24 C29 60.2(3) . . . . ?
W1 P1 C24 C29 -62.9(3) . . . . ?
C29 C24 C25 C26 -53.5(4) . . . . ?
P1 C24 C25 C26 -178.9(3) . . . . ?
C24 C25 C26 C27 54.0(5) . . . . ?
C25 C26 C27 C28 -56.0(5) . . . . ?
C26 C27 C28 C29 57.9(4) . . . . ?
C27 C28 C29 C24 -58.1(4) . . . . ?
C25 C24 C29 C28 55.7(4) . . . . ?
P1 C24 C29 C28 -178.5(3) . . . . ?
C24 P1 C30 C35 -44.5(3) . . . . ?
C36 P1 C30 C35 65.8(3) . . . . ?
W1 P1 C30 C35 -164.4(2) . . . . ?
C24 P1 C30 C31 -174.2(3) . . . . ?
C36 P1 C30 C31 -63.9(3) . . . . ?
W1 P1 C30 C31 65.9(3) . . . . ?
C35 C30 C31 C32 59.7(4) . . . . ?
P1 C30 C31 C32 -166.7(3) . . . . ?
C30 C31 C32 C33 -57.9(4) . . . . ?
C31 C32 C33 C34 55.4(4) . . . . ?
C32 C33 C34 C35 -55.3(5) . . . . ?
C33 C34 C35 C30 58.0(4) . . . . ?
C31 C30 C35 C34 -59.8(4) . . . . ?
P1 C30 C35 C34 167.4(3) . . . . ?
C30 P1 C36 C37 61.2(3) . . . . ?
C24 P1 C36 C37 170.5(3) . . . . ?
W1 P1 C36 C37 -68.2(3) . . . . ?
C30 P1 C36 C41 -67.9(3) . . . . ?
C24 P1 C36 C41 41.4(3) . . . . ?
W1 P1 C36 C41 162.8(2) . . . . ?
C41 C36 C37 C38 -60.1(4) . . . . ?
P1 C36 C37 C38 166.9(3) . . . . ?
C36 C37 C38 C39 58.7(4) . . . . ?
C37 C38 C39 C40 -54.9(5) . . . . ?
C38 C39 C40 C41 53.7(5) . . . . ?
C39 C40 C41 C36 -55.3(4) . . . . ?
C37 C36 C41 C40 58.1(4) . . . . ?
P1 C36 C41 C40 -171.0(3) . . . . ?
C71 B50 C51 C52 -99.0(4) . . . . ?
C61 B50 C51 C52 23.5(5) . . . . ?
C81 B50 C51 C52 141.5(3) . . . . ?
C71 B50 C51 C56 75.9(4) . . . . ?
C61 B50 C51 C56 -161.5(3) . . . . ?
C81 B50 C51 C56 -43.5(4) . . . . ?
C56 C51 C52 C53 2.5(5) . . . . ?
B50 C51 C52 C53 177.7(3) . . . . ?
C51 C52 C53 C54 -1.4(6) . . . . ?
C51 C52 C53 C57 176.8(4) . . . . ?
C52 C53 C54 C55 -0.5(6) . . . . ?
C57 C53 C54 C55 -178.6(4) . . . . ?
C53 C54 C55 C56 1.0(6) . . . . ?
C53 C54 C55 C58 -179.2(4) . . . . ?
C54 C55 C56 C51 0.3(6) . . . . ?
C58 C55 C56 C51 -179.5(4) . . . . ?
C52 C51 C56 C55 -2.0(5) . . . . ?
B50 C51 C56 C55 -177.4(3) . . . . ?
C54 C53 C57 F52 -134.4(4) . . . . ?
C52 C53 C57 F52 47.4(5) . . . . ?
C54 C53 C57 F53 -8.3(6) . . . . ?
C52 C53 C57 F53 173.5(4) . . . . ?
C54 C53 C57 F51 107.5(4) . . . . ?
C52 C53 C57 F51 -70.7(5) . . . . ?
C56 C55 C58 F57 163.7(6) . . . . ?
C54 C55 C58 F57 -16.1(7) . . . . ?
C56 C55 C58 F56 -6.5(7) . . . . ?
C54 C55 C58 F56 173.7(5) . . . . ?
C56 C55 C58 F59 -70.6(6) . . . . ?
C54 C55 C58 F59 109.6(5) . . . . ?
C56 C55 C58 F55 118.3(5) . . . . ?
C54 C55 C58 F55 -61.5(6) . . . . ?
C56 C55 C58 F58 43.0(6) . . . . ?
C54 C55 C58 F58 -136.8(5) . . . . ?
C56 C55 C58 F54 -132.1(5) . . . . ?
C54 C55 C58 F54 48.1(6) . . . . ?
C71 B50 C61 C66 -26.8(5) . . . . ?
C81 B50 C61 C66 93.9(4) . . . . ?
C51 B50 C61 C66 -144.4(3) . . . . ?
C71 B50 C61 C62 157.7(3) . . . . ?
C81 B50 C61 C62 -81.5(4) . . . . ?
C51 B50 C61 C62 40.1(4) . . . . ?
C66 C61 C62 C63 3.3(5) . . . . ?
B50 C61 C62 C63 179.1(3) . . . . ?
C61 C62 C63 C64 -2.8(5) . . . . ?
C61 C62 C63 C67 175.9(3) . . . . ?
C62 C63 C64 C65 0.3(6) . . . . ?
C67 C63 C64 C65 -178.3(3) . . . . ?
C63 C64 C65 C66 1.4(6) . . . . ?
C63 C64 C65 C68 -179.4(4) . . . . ?
C62 C61 C66 C65 -1.5(5) . . . . ?
B50 C61 C66 C65 -177.2(3) . . . . ?
C64 C65 C66 C61 -0.8(6) . . . . ?
C68 C65 C66 C61 -179.9(4) . . . . ?
C64 C63 C67 F63 -16.4(5) . . . . ?
C62 C63 C67 F63 164.9(3) . . . . ?
C64 C63 C67 F61 -137.6(4) . . . . ?
C62 C63 C67 F61 43.7(5) . . . . ?
C64 C63 C67 F62 103.1(4) . . . . ?
C62 C63 C67 F62 -75.6(4) . . . . ?
C64 C65 C68 F64 -13.0(10) . . . . ?
C66 C65 C68 F64 166.1(7) . . . . ?
C64 C65 C68 F68 164.9(8) . . . . ?
C66 C65 C68 F68 -15.9(10) . . . . ?
C64 C65 C68 F69 27.5(9) . . . . ?
C66 C65 C68 F69 -153.3(6) . . . . ?
C64 C65 C68 F65 -137.4(7) . . . . ?
C66 C65 C68 F65 41.8(9) . . . . ?
C64 C65 C68 F66 113.6(6) . . . . ?
C66 C65 C68 F66 -67.2(7) . . . . ?
C64 C65 C68 F67 -86.1(7) . . . . ?
C66 C65 C68 F67 93.0(6) . . . . ?
C61 B50 C71 C76 147.2(3) . . . . ?
C81 B50 C71 C76 29.3(4) . . . . ?
C51 B50 C71 C76 -91.0(4) . . . . ?
C61 B50 C71 C72 -36.5(4) . . . . ?
C81 B50 C71 C72 -154.4(3) . . . . ?
C51 B50 C71 C72 85.3(4) . . . . ?
C76 C71 C72 C73 -3.0(5) . . . . ?
B50 C71 C72 C73 -179.6(3) . . . . ?
C71 C72 C73 C74 1.5(5) . . . . ?
C71 C72 C73 C77 -177.2(3) . . . . ?
C72 C73 C74 C75 1.1(5) . . . . ?
C77 C73 C74 C75 179.8(3) . . . . ?
C73 C74 C75 C76 -1.9(5) . . . . ?
C73 C74 C75 C78 178.3(3) . . . . ?
C74 C75 C76 C71 0.3(5) . . . . ?
C78 C75 C76 C71 -180.0(3) . . . . ?
C72 C71 C76 C75 2.1(5) . . . . ?
B50 C71 C76 C75 178.7(3) . . . . ?
C74 C73 C77 F72 -138.0(4) . . . . ?
C72 C73 C77 F72 40.8(5) . . . . ?
C74 C73 C77 F73 -15.9(5) . . . . ?
C72 C73 C77 F73 162.8(3) . . . . ?
C74 C73 C77 F71 102.4(4) . . . . ?
C72 C73 C77 F71 -78.9(4) . . . . ?
C76 C75 C78 F74 -163.9(4) . . . . ?
C74 C75 C78 F74 15.8(6) . . . . ?
C76 C75 C78 F75 -41.1(5) . . . . ?
C74 C75 C78 F75 138.6(4) . . . . ?
C76 C75 C78 F76 77.1(5) . . . . ?
C74 C75 C78 F76 -103.2(4) . . . . ?
C71 B50 C81 C86 -137.0(3) . . . . ?
C61 B50 C81 C86 100.7(4) . . . . ?
C51 B50 C81 C86 -21.1(5) . . . . ?
C71 B50 C81 C82 45.9(4) . . . . ?
C61 B50 C81 C82 -76.5(4) . . . . ?
C51 B50 C81 C82 161.7(3) . . . . ?
C86 C81 C82 C83 2.4(5) . . . . ?
B50 C81 C82 C83 179.8(3) . . . . ?
C81 C82 C83 C84 -0.5(6) . . . . ?
C81 C82 C83 C87 177.7(4) . . . . ?
C82 C83 C84 C85 -1.1(6) . . . . ?
C87 C83 C84 C85 -179.4(4) . . . . ?
C83 C84 C85 C86 0.8(5) . . . . ?
C83 C84 C85 C88 -178.5(3) . . . . ?
C82 C81 C86 C85 -2.8(5) . . . . ?
B50 C81 C86 C85 180.0(3) . . . . ?
C84 C85 C86 C81 1.3(5) . . . . ?
C88 C85 C86 C81 -179.5(3) . . . . ?
C84 C83 C87 F82 72.8(5) . . . . ?
C82 C83 C87 F82 -105.4(5) . . . . ?
C84 C83 C87 F81 -161.6(4) . . . . ?
C82 C83 C87 F81 20.2(6) . . . . ?
C84 C83 C87 F83 -46.1(5) . . . . ?
C82 C83 C87 F83 135.7(4) . . . . ?
C84 C85 C88 F85 -141.8(3) . . . . ?
C86 C85 C88 F85 38.9(5) . . . . ?
C84 C85 C88 F84 -21.0(5) . . . . ?
C86 C85 C88 F84 159.8(3) . . . . ?
C84 C85 C88 F86 98.0(4) . . . . ?
C86 C85 C88 F86 -81.2(4) . . . . ?
F57 C58 F54 F59 -153.7(5) . . . . ?
F56 C58 F54 F59 -29.9(5) . . . . ?
F55 C58 F54 F59 -139.4(5) . . . . ?
F58 C58 F54 F59 -72.4(8) . . . . ?
C55 C58 F54 F59 100.7(5) . . . . ?
F56 C58 F54 F57 123.9(6) . . . . ?
F59 C58 F54 F57 153.7(5) . . . . ?
F55 C58 F54 F57 14.3(5) . . . . ?
F58 C58 F54 F57 81.4(9) . . . . ?
C55 C58 F54 F57 -105.6(5) . . . . ?
F56 C58 F55 F57 -129.7(7) . . . . ?
F59 C58 F55 F57 -68.6(9) . . . . ?
F58 C58 F55 F57 -157.4(7) . . . . ?
F54 C58 F55 F57 -18.7(6) . . . . ?
C55 C58 F55 F57 99.7(6) . . . . ?
F57 C58 F55 F58 157.4(7) . . . . ?
F56 C58 F55 F58 27.6(4) . . . . ?
F59 C58 F55 F58 88.8(8) . . . . ?
F54 C58 F55 F58 138.7(5) . . . . ?
C55 C58 F55 F58 -102.9(5) . . . . ?
F57 C58 F56 F58 -77.1(9) . . . . ?
F59 C58 F56 F58 -170.1(6) . . . . ?
F55 C58 F56 F58 -37.2(6) . . . . ?
F54 C58 F56 F58 -140.8(6) . . . . ?
C55 C58 F56 F58 91.6(6) . . . . ?
F57 C58 F56 F59 93.0(8) . . . . ?
F55 C58 F56 F59 132.9(5) . . . . ?
F58 C58 F56 F59 170.1(6) . . . . ?
F54 C58 F56 F59 29.3(5) . . . . ?
C55 C58 F56 F59 -98.3(5) . . . . ?
F58 F55 F57 C58 -20.8(6) . . . . ?
C58 F55 F57 F54 28.4(9) . . . . ?
F58 F55 F57 F54 7.6(13) . . . . ?
F56 C58 F57 F55 69.2(9) . . . . ?
F59 C58 F57 F55 134.8(6) . . . . ?
F58 C58 F57 F55 22.1(7) . . . . ?
F54 C58 F57 F55 158.1(7) . . . . ?
C55 C58 F57 F55 -99.7(6) . . . . ?
F56 C58 F57 F54 -88.9(8) . . . . ?
F59 C58 F57 F54 -23.4(5) . . . . ?
F55 C58 F57 F54 -158.1(7) . . . . ?
F58 C58 F57 F54 -136.0(5) . . . . ?
C55 C58 F57 F54 102.1(5) . . . . ?
F59 F54 F57 F55 -6.4(12) . . . . ?
C58 F54 F57 F55 -30.2(9) . . . . ?
F59 F54 F57 C58 23.8(5) . . . . ?
F59 F56 F58 C58 -11.2(7) . . . . ?
F59 F56 F58 F55 21.7(9) . . . . ?
C58 F56 F58 F55 32.9(4) . . . . ?
F57 C58 F58 F56 126.1(6) . . . . ?
F59 C58 F58 F56 8.7(5) . . . . ?
F55 C58 F58 F56 141.5(6) . . . . ?
F54 C58 F58 F56 63.9(9) . . . . ?
C55 C58 F58 F56 -109.3(5) . . . . ?
F57 C58 F58 F55 -15.4(5) . . . . ?
F56 C58 F58 F55 -141.5(6) . . . . ?
F59 C58 F58 F55 -132.9(5) . . . . ?
F54 C58 F58 F55 -77.6(8) . . . . ?
C55 C58 F58 F55 109.2(5) . . . . ?
F57 F55 F58 F56 -14.0(9) . . . . ?
C58 F55 F58 F56 -36.8(5) . . . . ?
F57 F55 F58 C58 22.8(7) . . . . ?
F58 F56 F59 F54 -22.0(10) . . . . ?
C58 F56 F59 F54 -34.0(5) . . . . ?
F58 F56 F59 C58 12.0(7) . . . . ?
F57 F54 F59 F56 9.8(7) . . . . ?
C58 F54 F59 F56 32.8(5) . . . . ?
F57 F54 F59 C58 -23.0(5) . . . . ?
F57 C58 F59 F56 -122.3(6) . . . . ?
F55 C58 F59 F56 -81.3(8) . . . . ?
F58 C58 F59 F56 -7.3(5) . . . . ?
F54 C58 F59 F56 -146.2(5) . . . . ?
C55 C58 F59 F56 110.1(5) . . . . ?
F57 C58 F59 F54 23.8(5) . . . . ?
F56 C58 F59 F54 146.2(5) . . . . ?
F55 C58 F59 F54 64.9(8) . . . . ?
F58 C58 F59 F54 138.9(5) . . . . ?
C55 C58 F59 F54 -103.7(4) . . . . ?
F68 C68 F64 F69 -81.6(15) . . . . ?
F65 C68 F64 F69 -135.4(11) . . . . ?
F66 C68 F64 F69 -29.8(13) . . . . ?
F67 C68 F64 F69 -163.6(12) . . . . ?
C65 C68 F64 F69 96.2(11) . . . . ?
F68 C68 F64 F67 82.0(11) . . . . ?
F69 C68 F64 F67 163.6(12) . . . . ?
F65 C68 F64 F67 28.1(6) . . . . ?
F66 C68 F64 F67 133.7(7) . . . . ?
C65 C68 F64 F67 -100.2(7) . . . . ?
F64 C68 F65 F67 -35.9(8) . . . . ?
F68 C68 F65 F67 -158.5(8) . . . . ?
F69 C68 F65 F67 -68.2(10) . . . . ?
F66 C68 F65 F67 -150.3(6) . . . . ?
C65 C68 F65 F67 94.1(7) . . . . ?
F64 C68 F65 F68 122.6(8) . . . . ?
F69 C68 F65 F68 90.3(10) . . . . ?
F66 C68 F65 F68 8.2(6) . . . . ?
F67 C68 F65 F68 158.5(8) . . . . ?
C65 C68 F65 F68 -107.4(7) . . . . ?
F64 C68 F66 F68 -119.4(8) . . . . ?
F69 C68 F66 F68 -136.9(7) . . . . ?
F65 C68 F66 F68 -8.7(7) . . . . ?
F67 C68 F66 F68 -41.4(11) . . . . ?
C65 C68 F66 F68 110.5(7) . . . . ?
F64 C68 F66 F69 17.5(7) . . . . ?
F68 C68 F66 F69 136.9(7) . . . . ?
F65 C68 F66 F69 128.1(6) . . . . ?
F67 C68 F66 F69 95.5(9) . . . . ?
C65 C68 F66 F69 -112.6(7) . . . . ?
F68 F65 F67 C68 -24.2(8) . . . . ?
F68 F65 F67 F64 5.6(12) . . . . ?
C68 F65 F67 F64 29.8(5) . . . . ?
F64 C68 F67 F65 142.2(7) . . . . ?
F68 C68 F67 F65 16.8(6) . . . . ?
F69 C68 F67 F65 132.3(7) . . . . ?
F66 C68 F67 F65 46.2(10) . . . . ?
C65 C68 F67 F65 -105.8(6) . . . . ?
F68 C68 F67 F64 -125.4(7) . . . . ?
F69 C68 F67 F64 -9.9(7) . . . . ?
F65 C68 F67 F64 -142.2(7) . . . . ?
F66 C68 F67 F64 -96.0(10) . . . . ?
C65 C68 F67 F64 112.0(6) . . . . ?
F69 F64 F67 F65 -12.0(19) . . . . ?
C68 F64 F67 F65 -34.0(6) . . . . ?
F69 F64 F67 C68 22.0(15) . . . . ?
C68 F66 F68 F65 15.1(11) . . . . ?
F69 F66 F68 F65 -15.9(14) . . . . ?
F69 F66 F68 C68 -31.0(5) . . . . ?
F67 F65 F68 F66 10.3(18) . . . . ?
C68 F65 F68 F66 -15.7(11) . . . . ?
F67 F65 F68 C68 25.9(9) . . . . ?
F64 C68 F68 F66 86.4(11) . . . . ?
F69 C68 F68 F66 46.8(9) . . . . ?
F65 C68 F68 F66 168.9(8) . . . . ?
F67 C68 F68 F66 153.1(7) . . . . ?
C65 C68 F68 F66 -91.3(8) . . . . ?
F64 C68 F68 F65 -82.5(11) . . . . ?
F69 C68 F68 F65 -122.1(8) . . . . ?
F66 C68 F68 F65 -168.9(8) . . . . ?
F67 C68 F68 F65 -15.9(6) . . . . ?
C65 C68 F68 F65 99.7(8) . . . . ?
F67 F64 F69 C68 -20.0(14) . . . . ?
C68 F64 F69 F66 25.1(9) . . . . ?
F67 F64 F69 F66 5(2) . . . . ?
F68 C68 F69 F64 118.4(12) . . . . ?
F65 C68 F69 F64 60.1(15) . . . . ?
F66 C68 F69 F64 151.6(12) . . . . ?
F67 C68 F69 F64 15.4(12) . . . . ?
C65 C68 F69 F64 -102.1(11) . . . . ?
F64 C68 F69 F66 -151.6(12) . . . . ?
F68 C68 F69 F66 -33.2(7) . . . . ?
F65 C68 F69 F66 -91.6(9) . . . . ?
F67 C68 F69 F66 -136.2(6) . . . . ?
C65 C68 F69 F66 106.2(7) . . . . ?
F68 F66 F69 F64 7.3(14) . . . . ?
C68 F66 F69 F64 -29.6(11) . . . . ?
F68 F66 F69 C68 36.9(6) . . . . ?
C91 C92 O93 C94 173.1(5) . . . . ?
C92 O93 C94 C95 -171.5(4) . . . . ?
